data_2102741
loop_
_publ_author_name
'Redhammer, G\"unther J.'

_publ_section_title
;
 Temperature-dependent crystal structure refinement and ^57^Fe
 M\"ossbauer spectroscopy of Cu~2~Fe~2~Ge~4~O~13~
;
_journal_coeditor_code WS5044
_journal_issue 1
_journal_name_full 'Acta Crystallographica Section B'
_journal_page_first 4
_journal_page_last 16
_journal_paper_doi 10.1107/S0108768106051652
_journal_volume 63
_journal_year 2007
_chemical_formula_moiety 'Cu2 Fe2 Ge4 O13'
_chemical_formula_sum 'Cu2 Fe2 Ge4 O13'
_chemical_formula_weight 737.14
_space_group_crystal_system monoclinic
_space_group_IT_number 11
_space_group_name_Hall '-P 2yb'
_space_group_name_H-M_alt 'P 1 21/m 1'
_symmetry_space_group_name_Hall '-P 2yb'
_symmetry_space_group_name_H-M 'P 1 21/m 1'
_audit_creation_method 'WinGX routine CIF_UPDATE'
_cell_angle_alpha 90
_cell_angle_beta 96.139(9)
_cell_angle_gamma 90
_cell_formula_units_Z 2
_cell_length_a 12.0087(9)
_cell_length_b 8.4931(5)
_cell_length_c 4.8657(4)
_cell_measurement_temperature 170(2)
_cell_volume 493.41(6)
_computing_cell_refinement 'STOE X-Area (Stoe & Cie, 2002)'
_computing_data_collection 'STOE X-Area (Stoe & Cie, 2002)'
_computing_data_reduction 'Stoe X-Area (Stoe & Cie, 2002)'
_computing_molecular_graphics 'Diamond 3.0 Bradenburg & Berndt 1999)'
_computing_publication_material 'Wingx 1.70.00 (Farrugia, 1999)'
_computing_structure_refinement 'SHELXL-97 (Sheldrick, 1997)'
_computing_structure_solution 'SHELXS-97 (Sheldrick, 1997)'
_diffrn_measured_fraction_theta_full 0.993
_diffrn_measured_fraction_theta_max 0.993
_diffrn_measurement_device two-circle-diffractometer
_diffrn_measurement_device_type 'STOE IPDS-II'
_diffrn_measurement_method 'rotation method, \w'
_diffrn_radiation_type MoK\a
_diffrn_radiation_wavelength 0.71073
_diffrn_reflns_av_R_equivalents 0.0571
_diffrn_reflns_limit_h_max 16
_diffrn_reflns_limit_h_min -16
_diffrn_reflns_limit_k_max 11
_diffrn_reflns_limit_k_min -11
_diffrn_reflns_limit_l_max 6
_diffrn_reflns_limit_l_min -6
_diffrn_reflns_number 5729
_diffrn_reflns_theta_full 30.01
_diffrn_reflns_theta_max 30.01
_diffrn_reflns_theta_min 2.94
_diffrn_standards_decay_% 0
_diffrn_standards_interval_count 0
_diffrn_standards_interval_time 0
_diffrn_standards_number 0
_exptl_absorpt_coefficient_mu 19.166
_exptl_absorpt_correction_T_max 0.22
_exptl_absorpt_correction_T_min 0.12
_exptl_absorpt_correction_type numerical
_exptl_absorpt_process_details 'via equivalents using Stoe X-SHAPE and X-RED (Stoe & Cie 1996)'
_exptl_crystal_colour 'pale green'
_exptl_crystal_density_diffrn 4.962
_exptl_crystal_density_method 'not measured'
_exptl_crystal_description prismatic
_exptl_crystal_F_000 684
_exptl_crystal_size_max 0.12
_exptl_crystal_size_mid 0.11
_exptl_crystal_size_min 0.08
_refine_diff_density_max 1.032
_refine_diff_density_min -1.152
_refine_ls_extinction_coef 0.0058(4)
_refine_ls_extinction_expression Fc^*^=kFc[1+0.001xFc^2^\l^3^/sin(2\q)]^-1/4^
_refine_ls_extinction_method SHELXL
_refine_ls_goodness_of_fit_ref 0.975
_refine_ls_hydrogen_treatment noref
_refine_ls_matrix_type full
_refine_ls_number_parameters 110
_refine_ls_number_reflns 1518
_refine_ls_number_restraints 3
_refine_ls_restrained_S_all 0.975
_refine_ls_R_factor_gt 0.0306
_refine_ls_shift/su_max 0.001
_refine_ls_structure_factor_coef Fsqd
_refine_ls_weighting_details 'calc w=1/[\s^2^(Fo^2^)+(0.0301P)^2^+0.0000P] where P=(Fo^2^+2Fc^2^)/3'
_refine_ls_weighting_scheme calc
_refine_ls_wR_factor_ref 0.0623
_reflns_number_gt 1171
_reflns_number_total 1518
_reflns_threshold_expression >2sigma(I)
_cod_data_source_file ws5044.cif
_cod_data_source_block cf5_170
_cod_original_sg_symbol_H-M 'P 21/m'
_cod_database_code 2102741

loop_
_symmetry_equiv_pos_as_xyz
'x, y, z'
'-x, y+1/2, -z'
'-x, -y, -z'
'x, -y-1/2, z'

loop_
_atom_site_type_symbol
_atom_site_label
_atom_site_fract_x
_atom_site_fract_y
_atom_site_fract_z
_atom_site_U_iso_or_equiv
_atom_site_adp_type
_atom_site_calc_flag
_atom_site_refinement_flags
_atom_site_occupancy
Ge Ge1 0.23978(5) 0.25 0.49373(15) 0.00453(15) Uani d S 1
Ge Ge2 0.74752(5) 0.25 0.33876(15) 0.00442(15) Uani d S 1
Ge Ge3 -0.00516(5) 0.25 0.40619(15) 0.00488(15) Uani d SD 1
Ge Ge4 0.51223(5) 0.25 0.60641(14) 0.00396(15) Uani d SD 1
Fe Fe1 0.37589(5) 0.06134(8) 1.04797(15) 0.00438(14) Uani d . 1
Cu Cu1 0.12583(4) -0.00325(8) 1.04329(13) 0.00727(13) Uani d . 1
O O1 0.3320(4) 0.25 0.7961(10) 0.0075(9) Uani d S 1
O O2 0.65451(18) 0.25 0.5741(11) 0.0084(9) Uani d SD 1
O O3 0.1131(4) 0.25 0.6455(11) 0.0074(9) Uani d S 1
O O4 0.2480(3) 0.0840(4) 0.2860(7) 0.0069(6) Uani d . 1
O O5 0.8715(3) 0.25 0.5699(9) 0.0080(9) Uani d S 1
O O6 0.5037(3) 0.0752(4) 0.7928(7) 0.0056(6) Uani d . 1
O O7 0.7426(3) 0.0805(4) 0.1344(8) 0.0068(6) Uani d . 1
O O8 0.4357(3) 0.25 0.2807(6) 0.0054(8) Uani d SD 1
O O9 -0.0026(3) 0.0829(4) 0.2032(8) 0.0111(7) Uani d . 1

loop_
_atom_site_aniso_label
_atom_site_aniso_U_11
_atom_site_aniso_U_22
_atom_site_aniso_U_33
_atom_site_aniso_U_12
_atom_site_aniso_U_13
_atom_site_aniso_U_23
Ge1 0.0033(3) 0.0059(3) 0.0043(4) 0 -0.0003(2) 0
Ge2 0.0032(3) 0.0055(3) 0.0045(3) 0 0.0001(2) 0
Ge3 0.0035(3) 0.0077(3) 0.0034(4) 0 0.0005(2) 0
Ge4 0.0044(3) 0.0051(3) 0.0023(3) 0 0.0002(2) 0
Fe1 0.0039(2) 0.0058(2) 0.0035(3) -0.0001(2) 0.0006(2) -0.0001(3)
Cu1 0.0037(2) 0.0105(2) 0.0076(3) -0.00104(18) 0.00051(17) -0.0034(2)
O1 0.0088(19) 0.009(2) 0.005(2) 0 0.0011(16) 0
O2 0.007(2) 0.012(2) 0.007(2) 0 0.0044(16) 0
O3 0.0052(19) 0.011(2) 0.005(2) 0 -0.0010(16) 0
O4 0.0048(13) 0.0098(16) 0.0063(17) -0.0013(11) 0.0018(11) -0.0015(13)
O5 0.0033(18) 0.013(2) 0.007(3) 0 -0.0003(16) 0
O6 0.0043(13) 0.0064(14) 0.0064(17) 0.0014(10) 0.0018(11) 0.0015(12)
O7 0.0072(13) 0.0047(14) 0.0086(17) -0.0005(10) 0.0010(11) -0.0024(12)
O8 0.009(2) 0.0050(19) 0.002(2) 0 0.0001(15) 0
O9 0.0045(14) 0.0159(17) 0.0122(19) -0.0020(12) -0.0017(12) -0.0076(14)

loop_
_atom_type_symbol
_atom_type_description
_atom_type_scat_dispersion_real
_atom_type_scat_dispersion_imag
_atom_type_scat_source
Cu Cu 0.3201 1.2651 'International Tables Vol C Tables 4.2.6.8 and 6.1.1.4'
Fe Fe 0.3463 0.8444 'International Tables Vol C Tables 4.2.6.8 and 6.1.1.4'
Ge Ge 0.1547 1.8001 'International Tables Vol C Tables 4.2.6.8 and 6.1.1.4'
O O 0.0106 0.006 'International Tables Vol C Tables 4.2.6.8 and 6.1.1.4'

loop_
_geom_angle_atom_site_label_1
_geom_angle_atom_site_label_2
_geom_angle_atom_site_label_3
_geom_angle_site_symmetry_1
_geom_angle_site_symmetry_3
_geom_angle
O4 Ge1 O4 . 4_565 107.9(2)
O4 Ge1 O1 . . 114.76(13)
O4 Ge1 O1 4_565 . 114.76(13)
O4 Ge1 O3 . . 110.35(13)
O4 Ge1 O3 4_565 . 110.35(13)
O1 Ge1 O3 . . 98.4(2)
O2 Ge2 O7 . . 113.74(13)
O2 Ge2 O7 . 4_565 113.74(13)
O7 Ge2 O7 . 4_565 111.0(2)
O2 Ge2 O5 . . 98.18(18)
O7 Ge2 O5 . . 109.71(12)
O7 Ge2 O5 4_565 . 109.71(12)
O9 Ge3 O9 4_565 . 110.1(3)
O9 Ge3 O3 4_565 . 108.64(14)
O9 Ge3 O3 . . 108.64(14)
O9 Ge3 O5 4_565 1_455 109.03(14)
O9 Ge3 O5 . 1_455 109.03(14)
O3 Ge3 O5 . 1_455 111.4(2)
O2 Ge4 O8 . . 110.3(2)
O2 Ge4 O6 . 4_565 99.21(14)
O8 Ge4 O6 . 4_565 114.62(12)
O2 Ge4 O6 . . 99.21(14)
O8 Ge4 O6 . . 114.62(12)
O6 Ge4 O6 4_565 . 116.2(2)
O6 Fe1 O7 3_657 3_656 106.30(13)
O6 Fe1 O4 3_657 1_556 113.85(14)
O7 Fe1 O4 3_656 1_556 76.36(14)
O6 Fe1 O8 3_657 1_556 92.54(12)
O7 Fe1 O8 3_656 1_556 155.29(16)
O4 Fe1 O8 1_556 1_556 81.51(16)
O6 Fe1 O1 3_657 . 146.58(17)
O7 Fe1 O1 3_656 . 94.61(14)
O4 Fe1 O1 1_556 . 96.04(17)
O8 Fe1 O1 1_556 . 76.80(12)
O6 Fe1 O6 3_657 . 72.96(15)
O7 Fe1 O6 3_656 . 107.75(14)
O4 Fe1 O6 1_556 . 171.15(12)
O8 Fe1 O6 1_556 . 92.79(16)
O1 Fe1 O6 . . 75.99(16)
O9 Cu1 O4 3_556 1_556 177.99(16)
O9 Cu1 O9 3_556 1_556 77.98(17)
O4 Cu1 O9 1_556 1_556 101.20(14)
O9 Cu1 O7 3_556 3_656 101.90(14)
O4 Cu1 O7 1_556 3_656 78.81(14)
O9 Cu1 O7 1_556 3_656 176.68(16)

loop_
_geom_bond_atom_site_label_1
_geom_bond_atom_site_label_2
_geom_bond_site_symmetry_2
_geom_bond_distance
Ge1 O4 . 1.744(3)
Ge1 O4 4_565 1.744(3)
Ge1 O1 . 1.744(5)
Ge1 O3 . 1.761(5)
Ge2 O2 . 1.683(4)
Ge2 O7 . 1.747(3)
Ge2 O7 4_565 1.747(3)
Ge2 O5 . 1.768(5)
Ge3 O9 4_565 1.731(3)
Ge3 O9 . 1.731(3)
Ge3 O3 . 1.737(5)
Ge3 O5 1_455 1.755(4)
Ge4 O2 . 1.7325(19)
Ge4 O8 . 1.7451(19)
Ge4 O6 4_565 1.749(3)
Ge4 O6 . 1.749(3)
Fe1 O6 3_657 1.948(3)
Fe1 O7 3_656 1.998(3)
Fe1 O4 1_556 2.030(3)
Fe1 O8 1_556 2.0472(14)
Fe1 O1 . 2.052(3)
Fe1 O6 . 2.078(3)
Cu1 O9 3_556 1.925(3)
Cu1 O4 1_556 1.930(3)
Cu1 O9 1_556 1.944(4)
Cu1 O7 3_656 1.992(3)
